data_7119342
loop_
_publ_author_name
'Seitz, A. E.'
'Heinl, V.'
'Timoshkin, A. Y.'
'Scheer, M.'

_publ_section_title
;
 Transformation of nortricyclane type cage compounds P4S3, P4Se3 and As4S3
 by [Cp''2Zr(CO)2].
;
_journal_issue 6
_journal_name_full 'Chemical communications (Cambridge, England)'
_journal_page_first 1172
_journal_page_last 1175
_journal_paper_doi 10.1039/c6cc09427a
_journal_volume 53
_journal_year 2017
_chemical_formula_moiety 'C52 H84 P2 S4 Zr2'
_chemical_formula_sum 'C52 H84 P2 S4 Zr2'
_chemical_formula_weight 1081.81
_space_group_crystal_system monoclinic
_space_group_IT_number 15
_space_group_name_Hall '-C 2yc'
_space_group_name_H-M_alt 'C 1 2/c 1'
_symmetry_space_group_name_Hall '-C 2yc'
_symmetry_space_group_name_H-M 'C 1 2/c 1'
_atom_sites_solution_hydrogens geom
_atom_sites_solution_primary direct
_audit_creation_date 2015-04-01
_audit_creation_method
;
Olex2 1.2
(compiled 2015.01.26 svn.r3150 for OlexSys, GUI svn.r4998)
;
_audit_update_record
;
2016-11-21 deposited with the CCDC.
2016-12-20 downloaded from the CCDC.
;
_cell_angle_alpha 90
_cell_angle_beta 95.8930(16)
_cell_angle_gamma 90
_cell_formula_units_Z 4
_cell_length_a 24.7202(5)
_cell_length_b 13.6790(2)
_cell_length_c 16.2972(3)
_cell_measurement_reflns_used 9074
_cell_measurement_temperature 123(1)
_cell_measurement_theta_max 74.3020
_cell_measurement_theta_min 3.5510
_cell_volume 5481.74(17)
_computing_cell_refinement
;
CrysAlisPro, Agilent Technologies,
Version 1.171.37.34 (release 22-05-2014 CrysAlis171 .NET)
(compiled May 22 2014,16:03:01)
;
_computing_data_collection
;
CrysAlisPro, Agilent Technologies,
Version 1.171.37.34 (release 22-05-2014 CrysAlis171 .NET)
(compiled May 22 2014,16:03:01)
;
_computing_data_reduction
;
CrysAlisPro, Agilent Technologies,
Version 1.171.37.34 (release 22-05-2014 CrysAlis171 .NET)
(compiled May 22 2014,16:03:01)
;
_computing_molecular_graphics 'Olex2 (Dolomanov et al., 2009)'
_computing_publication_material 'Olex2 (Dolomanov et al., 2009)'
_computing_structure_refinement 'ShelXL (Sheldrick, 2008)'
_computing_structure_solution 'ShelXT (Sheldrick, 2015)'
_diffrn_ambient_environment N~2~
_diffrn_ambient_temperature 123(1)
_diffrn_detector 'CCD plate'
_diffrn_detector_area_resol_mean 4.1818
_diffrn_detector_type TitanS2
_diffrn_measured_fraction_theta_full 0.997
_diffrn_measured_fraction_theta_max 0.997
_diffrn_measurement_details
;
#__ type_ start__ end____ width___ exp.time_
  1 omega -104.00   -9.00   0.5000    0.5000
omega____ theta____ kappa____ phi______ frames
    -      -44.3256  136.0000    6.0000 190

#__ type_ start__ end____ width___ exp.time_
  2 omega  -50.00   26.00   0.5000    0.5000
omega____ theta____ kappa____ phi______ frames
    -      -44.3256   38.0000 -150.0000 152

#__ type_ start__ end____ width___ exp.time_
  3 omega   33.00  135.00   0.5000    2.0000
omega____ theta____ kappa____ phi______ frames
    -      104.5000  -77.0000  120.0000 204

#__ type_ start__ end____ width___ exp.time_
  4 omega   32.00   91.00   0.5000    2.0000
omega____ theta____ kappa____ phi______ frames
    -      104.5000  -30.0000  150.0000 118

#__ type_ start__ end____ width___ exp.time_
  5 omega   81.00  177.00   0.5000    2.0000
omega____ theta____ kappa____ phi______ frames
    -      104.5000   30.0000 -180.0000 192

#__ type_ start__ end____ width___ exp.time_
  6 omega   82.00  173.00   0.5000    2.0000
omega____ theta____ kappa____ phi______ frames
    -      104.5000   45.0000   90.0000 182

#__ type_ start__ end____ width___ exp.time_
  7 omega   33.00  121.00   0.5000    2.0000
omega____ theta____ kappa____ phi______ frames
    -      104.5000 -125.0000   90.0000 176

#__ type_ start__ end____ width___ exp.time_
  8 omega   20.00  114.00   0.5000    0.5000
omega____ theta____ kappa____ phi______ frames
    -       44.3256   57.0000   60.0000 188

#__ type_ start__ end____ width___ exp.time_
  9 omega   14.00  116.00   0.5000    0.5000
omega____ theta____ kappa____ phi______ frames
    -       44.3256   77.0000  -90.0000 204

#__ type_ start__ end____ width___ exp.time_
 10 omega   68.00  125.00   0.5000    2.0000
omega____ theta____ kappa____ phi______ frames
    -      104.5000   15.0000  -30.0000 114
;
_diffrn_measurement_device 'four-circle diffractometer'
_diffrn_measurement_device_type 'GV50, TitanS2'
_diffrn_measurement_method '\w scans'
_diffrn_orient_matrix_UB_11 0.0565958000
_diffrn_orient_matrix_UB_12 -0.0209094000
_diffrn_orient_matrix_UB_13 -0.0276399000
_diffrn_orient_matrix_UB_21 -0.0268361000
_diffrn_orient_matrix_UB_22 -0.0434268000
_diffrn_orient_matrix_UB_23 -0.0814288000
_diffrn_orient_matrix_UB_31 0.0002428000
_diffrn_orient_matrix_UB_32 0.1017996000
_diffrn_orient_matrix_UB_33 -0.0404307000
_diffrn_radiation_monochromator mirror
_diffrn_radiation_probe x-ray
_diffrn_radiation_type CuK\a
_diffrn_radiation_wavelength 1.54184
_diffrn_reflns_av_R_equivalents 0.0473
_diffrn_reflns_av_unetI/netI 0.0421
_diffrn_reflns_Laue_measured_fraction_full 0.997
_diffrn_reflns_Laue_measured_fraction_max 0.997
_diffrn_reflns_limit_h_max 29
_diffrn_reflns_limit_h_min -26
_diffrn_reflns_limit_k_max 16
_diffrn_reflns_limit_k_min -13
_diffrn_reflns_limit_l_max 19
_diffrn_reflns_limit_l_min -19
_diffrn_reflns_number 14672
_diffrn_reflns_point_group_measured_fraction_full 0.997
_diffrn_reflns_point_group_measured_fraction_max 0.997
_diffrn_reflns_theta_full 67.071
_diffrn_reflns_theta_max 67.071
_diffrn_reflns_theta_min 3.595
_diffrn_source 'Microfocus X-ray source'
_diffrn_source_type 'GV50 (Cu) X-ray Source'
_exptl_absorpt_coefficient_mu 5.325
_exptl_absorpt_correction_T_max 0.857
_exptl_absorpt_correction_T_min 0.511
_exptl_absorpt_correction_type gaussian
_exptl_absorpt_process_details
;
CrysAlisPro, Agilent Technologies,
Version 1.171.37.34 (release 22-05-2014 CrysAlis171 .NET)
(compiled May 22 2014,16:03:01)
Numerical absorption correction based on gaussian integration over
            a multifaceted crystal model
Empirical absorption correction using spherical harmonics,
 implemented in SCALE3 ABSPACK scaling algorithm.
;
_exptl_crystal_colour 'clear bluish violet'
_exptl_crystal_colour_lustre clear
_exptl_crystal_colour_modifier bluish
_exptl_crystal_colour_primary violet
_exptl_crystal_density_diffrn 1.311
_exptl_crystal_description plate
_exptl_crystal_F_000 2280
_exptl_crystal_recrystallization_method 'crystalized out of n-hexane'
_exptl_crystal_size_max 0.2127
_exptl_crystal_size_mid 0.1206
_exptl_crystal_size_min 0.0323
_refine_diff_density_max 0.863
_refine_diff_density_min -0.592
_refine_diff_density_rms 0.087
_refine_ls_extinction_method none
_refine_ls_goodness_of_fit_ref 1.055
_refine_ls_hydrogen_treatment constr
_refine_ls_matrix_type full
_refine_ls_number_parameters 283
_refine_ls_number_reflns 4884
_refine_ls_number_restraints 0
_refine_ls_restrained_S_all 1.055
_refine_ls_R_factor_all 0.0397
_refine_ls_R_factor_gt 0.0344
_refine_ls_shift/su_max 0.002
_refine_ls_shift/su_mean 0.000
_refine_ls_structure_factor_coef Fsqd
_refine_ls_weighting_details 'w=1/[\s^2^(Fo^2^)+(0.0526P)^2^+2.1550P] where P=(Fo^2^+2Fc^2^)/3'
_refine_ls_weighting_scheme calc
_refine_ls_wR_factor_gt 0.0883
_refine_ls_wR_factor_ref 0.0941
_reflns_Friedel_coverage 0.000
_reflns_number_gt 4320
_reflns_number_total 4884
_reflns_threshold_expression 'I > 2\s(I)'
_cod_data_source_file c6cc09427a2.cif
_cod_data_source_block sean157_mc_abs
_cod_depositor_comments 'Adding full bibliography for 7119342--7119344.cif.'
_cod_original_cell_volume 5481.75(17)
_cod_database_code 7119342
_chemical_oxdiff_formula C26H42ZrPS2
_shelx_space_group_comment
;
The symmetry employed for this shelxl refinement is uniquely defined
by the following loop, which should always be used as a source of
symmetry information in preference to the above space-group names.
They are only intended as comments.
;
_reflns_odcompleteness_completeness 99.69
_reflns_odcompleteness_iscentric 1
_reflns_odcompleteness_theta 66.97
_olex2_refinement_description
;
1. Fixed Uiso
 At 1.2 times of:
  All C(H) groups
 At 1.5 times of:
  All C(H,H,H) groups
2.a Aromatic/amide H refined with riding coordinates:
 C8(H8), C1(H1), C10(H10), C3(H3), C4(H4), C11(H11)
2.b Idealised Me refined as rotating group:
 C72(H72A,H72B,H72C), C73(H73A,H73B,H73C), C71(H71A,H71B,H71C), C62(H62A,H62B,
 H62C), C133(H13A,H13B,H13C), C63(H63A,H63B,H63C), C61(H61A,H61B,H61C),
 C142(H14A,H14B,H14C), C143(H14D,H14E,H14F), C132(H13D,H13E,H13F), C131(H13G,
 H13H,H13I), C141(H14G,H14H,H14I)
;
_shelx_shelxl_version_number 2014/7
_olex2_submission_original_sample_id SeAn157
_olex2_submission_special_instructions 'No special instructions were received'

loop_
_space_group_symop_operation_xyz
'x, y, z'
'-x, y, -z+1/2'
'x+1/2, y+1/2, z'
'-x+1/2, y+1/2, -z+1/2'
'-x, -y, -z'
'x, -y, z-1/2'
'-x+1/2, -y+1/2, -z'
'x+1/2, -y+1/2, z-1/2'

loop_
_atom_site_label
_atom_site_type_symbol
_atom_site_fract_x
_atom_site_fract_y
_atom_site_fract_z
_atom_site_U_iso_or_equiv
_atom_site_adp_type
_atom_site_occupancy
_atom_site_site_symmetry_order
_atom_site_calc_flag
_atom_site_refinement_flags_posn
Zr1 Zr 0.63623(2) 0.26139(2) 0.61533(2) 0.01556(10) Uani 1 1 d .
S2 S 0.73673(3) 0.27196(5) 0.65505(4) 0.01985(15) Uani 1 1 d .
S1 S 0.66125(3) 0.15431(5) 0.50109(4) 0.02045(15) Uani 1 1 d .
P1 P 0.74200(3) 0.19096(5) 0.54569(4) 0.02173(16) Uani 1 1 d .
C8 C 0.64316(11) 0.1343(2) 0.73443(16) 0.0198(5) Uani 1 1 d .
H8 H 0.6782 0.1098 0.7532 0.024 Uiso 1 1 calc R
C7 C 0.68058(11) 0.5286(2) 0.62492(17) 0.0220(6) Uani 1 1 d .
C2 C 0.58407(10) 0.36119(19) 0.49702(16) 0.0187(5) Uani 1 1 d .
C1 C 0.63508(11) 0.40735(18) 0.51249(16) 0.0175(5) Uani 1 1 d .
H1 H 0.6622 0.4092 0.4753 0.021 Uiso 1 1 calc R
C6 C 0.55660(11) 0.3263(2) 0.41361(17) 0.0230(6) Uani 1 1 d .
C5 C 0.63974(11) 0.45087(19) 0.59239(16) 0.0196(5) Uani 1 1 d .
C12 C 0.60734(11) 0.0916(2) 0.67239(17) 0.0205(5) Uani 1 1 d .
C9 C 0.61926(12) 0.2201(2) 0.76519(17) 0.0218(6) Uani 1 1 d .
C10 C 0.56844(12) 0.2316(2) 0.71713(18) 0.0242(6) Uani 1 1 d .
H10 H 0.5431 0.2826 0.7231 0.029 Uiso 1 1 calc R
C3 C 0.55796(11) 0.3701(2) 0.56935(17) 0.0211(5) Uani 1 1 d .
H3 H 0.5232 0.3442 0.5774 0.025 Uiso 1 1 calc R
C13 C 0.63746(14) 0.2686(2) 0.84734(18) 0.0280(7) Uani 1 1 d .
C4 C 0.59214(11) 0.42435(19) 0.62843(17) 0.0198(5) Uani 1 1 d .
H4 H 0.5843 0.4401 0.6828 0.024 Uiso 1 1 calc R
C72 C 0.73046(12) 0.5294(2) 0.57615(19) 0.0305(7) Uani 1 1 d .
H72A H 0.7493 0.4665 0.5830 0.046 Uiso 1 1 calc GR
H72B H 0.7552 0.5820 0.5967 0.046 Uiso 1 1 calc GR
H72C H 0.7188 0.5402 0.5176 0.046 Uiso 1 1 calc GR
C73 C 0.65059(13) 0.6273(2) 0.61263(19) 0.0305(7) Uani 1 1 d .
H73A H 0.6375 0.6356 0.5542 0.046 Uiso 1 1 calc GR
H73B H 0.6756 0.6807 0.6302 0.046 Uiso 1 1 calc GR
H73C H 0.6196 0.6283 0.6456 0.046 Uiso 1 1 calc GR
C71 C 0.69913(12) 0.5179(2) 0.71698(17) 0.0269(6) Uani 1 1 d .
H71A H 0.6672 0.5130 0.7478 0.040 Uiso 1 1 calc GR
H71B H 0.7207 0.5751 0.7361 0.040 Uiso 1 1 calc GR
H71C H 0.7213 0.4588 0.7260 0.040 Uiso 1 1 calc GR
C62 C 0.52701(13) 0.2288(2) 0.4205(2) 0.0308(7) Uani 1 1 d .
H62A H 0.5535 0.1775 0.4371 0.046 Uiso 1 1 calc GR
H62B H 0.5075 0.2121 0.3669 0.046 Uiso 1 1 calc GR
H62C H 0.5011 0.2345 0.4618 0.046 Uiso 1 1 calc GR
C14 C 0.61001(12) -0.0140(2) 0.64320(18) 0.0256(6) Uani 1 1 d .
C133 C 0.69850(14) 0.2904(2) 0.85775(18) 0.0309(7) Uani 1 1 d .
H13A H 0.7186 0.2322 0.8434 0.046 Uiso 1 1 calc GR
H13B H 0.7097 0.3086 0.9152 0.046 Uiso 1 1 calc GR
H13C H 0.7063 0.3446 0.8214 0.046 Uiso 1 1 calc GR
C11 C 0.56173(11) 0.1551(2) 0.65905(18) 0.0246(6) Uani 1 1 d .
H11 H 0.5319 0.1472 0.6180 0.030 Uiso 1 1 calc R
C63 C 0.59674(12) 0.3189(2) 0.34883(17) 0.0284(6) Uani 1 1 d .
H63A H 0.6116 0.3838 0.3391 0.043 Uiso 1 1 calc GR
H63B H 0.5780 0.2936 0.2973 0.043 Uiso 1 1 calc GR
H63C H 0.6264 0.2745 0.3685 0.043 Uiso 1 1 calc GR
C61 C 0.51398(12) 0.4053(2) 0.3859(2) 0.0316(7) Uani 1 1 d .
H61A H 0.4862 0.4074 0.4247 0.047 Uiso 1 1 calc GR
H61B H 0.4968 0.3895 0.3306 0.047 Uiso 1 1 calc GR
H61C H 0.5319 0.4691 0.3847 0.047 Uiso 1 1 calc GR
C142 C 0.66823(13) -0.0486(2) 0.6354(2) 0.0324(7) Uani 1 1 d .
H14A H 0.6837 -0.0104 0.5926 0.049 Uiso 1 1 calc GR
H14B H 0.6678 -0.1179 0.6203 0.049 Uiso 1 1 calc GR
H14C H 0.6904 -0.0395 0.6882 0.049 Uiso 1 1 calc GR
C143 C 0.57398(13) -0.0310(2) 0.56214(19) 0.0307(7) Uani 1 1 d .
H14D H 0.5364 -0.0132 0.5694 0.046 Uiso 1 1 calc GR
H14E H 0.5755 -0.1001 0.5467 0.046 Uiso 1 1 calc GR
H14F H 0.5870 0.0094 0.5186 0.046 Uiso 1 1 calc GR
C132 C 0.62411(16) 0.1945(2) 0.91322(19) 0.0377(8) Uani 1 1 d .
H13D H 0.5856 0.1763 0.9039 0.057 Uiso 1 1 calc GR
H13E H 0.6315 0.2240 0.9681 0.057 Uiso 1 1 calc GR
H13F H 0.6467 0.1361 0.9098 0.057 Uiso 1 1 calc GR
C131 C 0.60533(15) 0.3630(2) 0.85852(19) 0.0364(7) Uani 1 1 d .
H13G H 0.6120 0.4096 0.8150 0.055 Uiso 1 1 calc GR
H13H H 0.6171 0.3917 0.9125 0.055 Uiso 1 1 calc GR
H13I H 0.5664 0.3480 0.8552 0.055 Uiso 1 1 calc GR
C141 C 0.58692(15) -0.0752(2) 0.7111(2) 0.0379(8) Uani 1 1 d .
H14G H 0.6098 -0.0664 0.7633 0.057 Uiso 1 1 calc GR
H14H H 0.5865 -0.1444 0.6955 0.057 Uiso 1 1 calc GR
H14I H 0.5498 -0.0536 0.7176 0.057 Uiso 1 1 calc GR

loop_
_atom_site_aniso_label
_atom_site_aniso_U_11
_atom_site_aniso_U_22
_atom_site_aniso_U_33
_atom_site_aniso_U_23
_atom_site_aniso_U_13
_atom_site_aniso_U_12
Zr1 0.01168(14) 0.01507(14) 0.02036(14) 0.00038(7) 0.00366(9) 0.00071(7)
S2 0.0131(3) 0.0227(3) 0.0238(3) -0.0003(2) 0.0019(2) 0.0004(2)
S1 0.0173(3) 0.0180(3) 0.0268(3) -0.0035(2) 0.0059(2) -0.0017(2)
P1 0.0152(3) 0.0215(4) 0.0295(4) -0.0019(3) 0.0070(3) -0.0002(3)
C8 0.0188(12) 0.0192(13) 0.0218(13) 0.0033(10) 0.0038(10) -0.0017(10)
C7 0.0233(14) 0.0158(13) 0.0270(14) -0.0022(10) 0.0024(11) 0.0001(11)
C2 0.0145(12) 0.0151(12) 0.0259(13) 0.0023(10) -0.0012(10) 0.0033(10)
C1 0.0176(12) 0.0134(12) 0.0215(12) 0.0030(9) 0.0020(10) 0.0018(10)
C6 0.0203(13) 0.0205(13) 0.0265(14) -0.0007(11) -0.0057(11) -0.0037(11)
C5 0.0183(13) 0.0154(13) 0.0250(13) 0.0019(10) 0.0017(10) 0.0038(10)
C12 0.0172(12) 0.0189(13) 0.0260(14) 0.0039(10) 0.0054(10) -0.0042(10)
C9 0.0245(14) 0.0201(13) 0.0223(14) 0.0032(11) 0.0097(11) -0.0006(11)
C10 0.0199(14) 0.0267(15) 0.0285(15) 0.0062(11) 0.0148(11) 0.0030(11)
C3 0.0141(12) 0.0203(13) 0.0289(14) 0.0020(11) 0.0022(10) 0.0007(10)
C13 0.0391(18) 0.0227(15) 0.0228(15) 0.0000(11) 0.0067(12) 0.0035(13)
C4 0.0181(13) 0.0157(12) 0.0259(13) 0.0017(10) 0.0037(10) 0.0039(10)
C72 0.0290(15) 0.0237(15) 0.0395(17) -0.0053(12) 0.0062(13) -0.0108(12)
C73 0.0346(16) 0.0161(14) 0.0387(17) -0.0018(12) -0.0062(13) 0.0017(12)
C71 0.0271(15) 0.0266(15) 0.0253(14) -0.0015(11) -0.0058(11) -0.0032(12)
C62 0.0285(16) 0.0275(16) 0.0348(17) -0.0025(12) -0.0046(13) -0.0075(13)
C14 0.0295(15) 0.0181(14) 0.0288(15) 0.0024(11) 0.0011(12) -0.0069(12)
C133 0.0432(18) 0.0244(15) 0.0244(15) -0.0027(12) -0.0006(13) -0.0015(14)
C11 0.0180(13) 0.0271(15) 0.0294(15) 0.0058(12) 0.0060(11) -0.0021(11)
C63 0.0313(15) 0.0290(15) 0.0241(14) -0.0015(12) -0.0017(11) -0.0012(13)
C61 0.0268(15) 0.0304(16) 0.0358(16) 0.0012(13) -0.0057(12) 0.0044(13)
C142 0.0319(16) 0.0183(14) 0.0459(19) -0.0022(13) -0.0019(13) 0.0026(13)
C143 0.0295(16) 0.0260(15) 0.0360(16) -0.0026(12) 0.0001(12) -0.0102(13)
C132 0.059(2) 0.0313(17) 0.0251(15) 0.0035(13) 0.0146(14) -0.0005(16)
C131 0.053(2) 0.0296(16) 0.0299(16) -0.0055(13) 0.0191(14) 0.0062(15)
C141 0.051(2) 0.0247(16) 0.0382(18) 0.0039(13) 0.0040(15) -0.0146(15)

loop_
_atom_type_symbol
_atom_type_description
_atom_type_scat_dispersion_real
_atom_type_scat_dispersion_imag
_atom_type_scat_source
C C 0.0181 0.0091 'International Tables Vol C Tables 4.2.6.8 and 6.1.1.4'
H H 0.0000 0.0000 'International Tables Vol C Tables 4.2.6.8 and 6.1.1.4'
P P 0.2955 0.4335 'International Tables Vol C Tables 4.2.6.8 and 6.1.1.4'
S S 0.3331 0.5567 'International Tables Vol C Tables 4.2.6.8 and 6.1.1.4'
Zr Zr -0.1862 2.2449 'International Tables Vol C Tables 4.2.6.8 and 6.1.1.4'

loop_
_exptl_crystal_face_index_h
_exptl_crystal_face_index_k
_exptl_crystal_face_index_l
_exptl_crystal_face_perp_dist
_exptl_oxdiff_crystal_face_indexfrac_h
_exptl_oxdiff_crystal_face_indexfrac_k
_exptl_oxdiff_crystal_face_indexfrac_l
_exptl_oxdiff_crystal_face_x
_exptl_oxdiff_crystal_face_y
_exptl_oxdiff_crystal_face_z
-1 -7 6 0.0761 -0.9748 -6.9989 6.0151 -0.0751 -0.1597 -0.9559
-16 2 3 0.0267 -15.9809 1.9989 2.9940 -1.0290 0.0983 0.0786
3 -7 -6 0.0592 2.9890 -7.0177 -5.9821 0.4812 0.7117 -0.4718
-3 7 6 0.0594 -2.9890 7.0177 5.9821 -0.4812 -0.7117 0.4718
15 1 0 0.0347 14.9866 1.0097 -0.0017 0.8271 -0.4459 0.1065
11 5 4 0.0473 10.9963 5.0195 3.9878 0.4072 -0.8378 0.3524
-11 -5 -4 0.0441 -10.9963 -5.0195 -3.9878 -0.4072 0.8378 -0.3524
-6 8 -3 0.0834 -6.0124 8.0015 -3.0184 -0.4242 0.0597 0.9351
16 -2 -3 0.0291 15.9809 -1.9989 -2.9940 1.0290 -0.0983 -0.0786
6 -8 3 0.0691 6.0124 -8.0015 3.0184 0.4242 -0.0597 -0.9351
16 2 -3 0.0138 15.9764 2.0062 -3.0034 0.9453 -0.2713 0.3295
-16 -2 3 0.0185 -15.9764 -2.0062 3.0034 -0.9453 0.2713 -0.3295
3 7 7 0.0601 3.0089 7.0229 6.9821 -0.1695 -0.9543 0.4334
-3 -7 -7 0.0587 -3.0089 -7.0229 -6.9821 0.1695 0.9543 -0.4334
1 7 -6 0.0943 0.9748 6.9989 -6.0151 0.0751 0.1597 0.9559
-15 -1 0 0.0316 -14.9866 -1.0097 0.0017 -0.8271 0.4459 -0.1065

loop_
_geom_angle_atom_site_label_1
_geom_angle_atom_site_label_2
_geom_angle_atom_site_label_3
_geom_angle
_geom_angle_site_symmetry_1
_geom_angle_site_symmetry_3
S2 Zr1 C8 81.84(6) . .
S2 Zr1 C2 124.42(6) . .
S2 Zr1 C1 93.84(6) . .
S2 Zr1 C5 86.18(6) . .
S2 Zr1 C12 104.94(6) . .
S2 Zr1 C9 91.22(7) . .
S2 Zr1 C10 123.38(7) . .
S2 Zr1 C11 134.25(7) . .
S1 Zr1 S2 84.93(2) . .
S1 Zr1 C8 99.33(6) . .
S1 Zr1 C2 84.08(6) . .
S1 Zr1 C1 87.54(6) . .
S1 Zr1 C5 117.35(6) . .
S1 Zr1 C12 80.94(6) . .
S1 Zr1 C9 130.82(7) . .
S1 Zr1 C10 129.15(7) . .
S1 Zr1 C4 136.93(7) . .
S1 Zr1 C11 96.72(7) . .
C8 Zr1 C1 171.48(8) . .
C8 Zr1 C5 140.13(8) . .
C8 Zr1 C12 31.10(8) . .
C2 Zr1 C8 153.73(8) . .
C2 Zr1 C1 31.45(8) . .
C2 Zr1 C5 52.77(8) . .
C2 Zr1 C12 126.55(8) . .
C1 Zr1 C5 31.66(8) . .
C1 Zr1 C12 156.87(8) . .
C5 Zr1 C12 159.80(9) . .
C9 Zr1 C8 31.99(9) . .
C9 Zr1 C2 134.52(9) . .
C9 Zr1 C1 141.63(9) . .
C9 Zr1 C5 111.23(9) . .
C9 Zr1 C12 52.81(9) . .
C10 Zr1 C8 52.76(9) . .
C10 Zr1 C2 105.19(9) . .
C10 Zr1 C1 125.85(9) . .
C10 Zr1 C5 106.79(9) . .
C10 Zr1 C12 53.01(9) . .
C10 Zr1 C9 32.33(9) . .
C3 Zr1 S2 139.56(7) . .
C3 Zr1 S1 111.71(6) . .
C3 Zr1 C8 127.81(9) . .
C3 Zr1 C2 32.00(9) . .
C3 Zr1 C1 52.61(9) . .
C3 Zr1 C5 53.38(8) . .
C3 Zr1 C12 113.74(9) . .
C3 Zr1 C9 102.61(9) . .
C3 Zr1 C10 75.24(9) . .
C3 Zr1 C4 33.10(9) . .
C3 Zr1 C11 82.03(9) . .
C4 Zr1 S2 110.84(6) . .
C4 Zr1 C8 121.91(9) . .
C4 Zr1 C2 53.60(8) . .
C4 Zr1 C1 52.81(9) . .
C4 Zr1 C5 31.97(9) . .
C4 Zr1 C12 128.39(9) . .
C4 Zr1 C9 89.99(9) . .
C4 Zr1 C10 76.21(9) . .
C4 Zr1 C11 98.83(9) . .
C11 Zr1 C8 52.66(9) . .
C11 Zr1 C2 101.12(9) . .
C11 Zr1 C1 131.89(9) . .
C11 Zr1 C5 130.56(9) . .
C11 Zr1 C12 32.04(9) . .
C11 Zr1 C9 53.76(9) . .
C11 Zr1 C10 32.65(10) . .
P1 S2 Zr1 84.10(3) . .
P1 S1 Zr1 84.37(3) . .
S2 P1 Zr1 53.33(2) . .
S2 P1 P1 102.19(5) . 7_656
S1 P1 Zr1 53.05(2) . .
S1 P1 S2 106.06(4) . .
S1 P1 P1 99.56(5) . 7_656
P1 P1 Zr1 103.30(4) 7_656 .
Zr1 C8 H8 117.7 . .
C12 C8 Zr1 75.60(15) . .
C12 C8 H8 125.0 . .
C12 C8 C9 110.0(2) . .
C9 C8 Zr1 73.41(15) . .
C9 C8 H8 125.0 . .
C5 C7 C72 111.3(2) . .
C5 C7 C73 105.8(2) . .
C5 C7 C71 113.3(2) . .
C72 C7 C73 109.2(2) . .
C71 C7 C72 109.4(2) . .
C71 C7 C73 107.6(2) . .
C1 C2 Zr1 74.67(14) . .
C1 C2 C6 127.2(2) . .
C6 C2 Zr1 129.53(17) . .
C3 C2 Zr1 70.05(14) . .
C3 C2 C1 106.9(2) . .
C3 C2 C6 124.8(2) . .
Zr1 C1 H1 118.0 . .
C2 C1 Zr1 73.87(14) . .
C2 C1 H1 125.1 . .
C2 C1 C5 109.7(2) . .
C5 C1 Zr1 74.81(15) . .
C5 C1 H1 125.1 . .
C2 C6 C61 105.6(2) . .
C62 C6 C2 112.2(2) . .
C62 C6 C61 108.3(2) . .
C63 C6 C2 112.0(2) . .
C63 C6 C62 110.0(3) . .
C63 C6 C61 108.5(2) . .
C7 C5 Zr1 132.15(17) . .
C1 C5 Zr1 73.54(15) . .
C1 C5 C7 126.7(2) . .
C4 C5 Zr1 69.28(15) . .
C4 C5 C7 125.7(2) . .
C4 C5 C1 106.2(2) . .
C8 C12 Zr1 73.30(15) . .
C8 C12 C14 125.1(2) . .
C8 C12 C11 106.8(2) . .
C14 C12 Zr1 134.83(19) . .
C11 C12 Zr1 69.31(15) . .
C11 C12 C14 126.1(2) . .
C8 C9 Zr1 74.60(15) . .
C8 C9 C13 124.9(3) . .
C10 C9 Zr1 71.00(15) . .
C10 C9 C8 105.8(2) . .
C10 C9 C13 127.0(3) . .
C13 C9 Zr1 132.45(19) . .
Zr1 C10 H10 116.2 . .
C9 C10 Zr1 76.67(16) . .
C9 C10 H10 125.5 . .
C11 C10 Zr1 73.57(16) . .
C11 C10 C9 108.9(3) . .
C11 C10 H10 125.5 . .
Zr1 C3 H3 114.8 . .
C2 C3 Zr1 77.95(15) . .
C2 C3 H3 125.6 . .
C2 C3 C4 108.7(2) . .
C4 C3 Zr1 73.68(14) . .
C4 C3 H3 125.6 . .
C9 C13 C133 112.5(3) . .
C9 C13 C132 105.2(2) . .
C9 C13 C131 111.2(3) . .
C133 C13 C132 109.3(3) . .
C133 C13 C131 109.8(3) . .
C132 C13 C131 108.7(3) . .
Zr1 C4 H4 114.4 . .
C5 C4 Zr1 78.74(15) . .
C5 C4 C3 108.3(2) . .
C5 C4 H4 125.8 . .
C3 C4 Zr1 73.22(15) . .
C3 C4 H4 125.8 . .
C7 C72 H72A 109.5 . .
C7 C72 H72B 109.5 . .
C7 C72 H72C 109.5 . .
H72A C72 H72B 109.5 . .
H72A C72 H72C 109.5 . .
H72B C72 H72C 109.5 . .
C7 C73 H73A 109.5 . .
C7 C73 H73B 109.5 . .
C7 C73 H73C 109.5 . .
H73A C73 H73B 109.5 . .
H73A C73 H73C 109.5 . .
H73B C73 H73C 109.5 . .
C7 C71 H71A 109.5 . .
C7 C71 H71B 109.5 . .
C7 C71 H71C 109.5 . .
H71A C71 H71B 109.5 . .
H71A C71 H71C 109.5 . .
H71B C71 H71C 109.5 . .
C6 C62 H62A 109.5 . .
C6 C62 H62B 109.5 . .
C6 C62 H62C 109.5 . .
H62A C62 H62B 109.5 . .
H62A C62 H62C 109.5 . .
H62B C62 H62C 109.5 . .
C12 C14 C142 112.9(2) . .
C12 C14 C143 111.9(2) . .
C12 C14 C141 105.0(2) . .
C142 C14 C143 110.4(3) . .
C142 C14 C141 108.2(3) . .
C143 C14 C141 108.1(2) . .
C13 C133 H13A 109.5 . .
C13 C133 H13B 109.5 . .
C13 C133 H13C 109.5 . .
H13A C133 H13B 109.5 . .
H13A C133 H13C 109.5 . .
H13B C133 H13C 109.5 . .
Zr1 C11 H11 114.0 . .
C12 C11 Zr1 78.66(16) . .
C12 C11 H11 125.9 . .
C10 C11 Zr1 73.78(16) . .
C10 C11 C12 108.3(2) . .
C10 C11 H11 125.9 . .
C6 C63 H63A 109.5 . .
C6 C63 H63B 109.5 . .
C6 C63 H63C 109.5 . .
H63A C63 H63B 109.5 . .
H63A C63 H63C 109.5 . .
H63B C63 H63C 109.5 . .
C6 C61 H61A 109.5 . .
C6 C61 H61B 109.5 . .
C6 C61 H61C 109.5 . .
H61A C61 H61B 109.5 . .
H61A C61 H61C 109.5 . .
H61B C61 H61C 109.5 . .
C14 C142 H14A 109.5 . .
C14 C142 H14B 109.5 . .
C14 C142 H14C 109.5 . .
H14A C142 H14B 109.5 . .
H14A C142 H14C 109.5 . .
H14B C142 H14C 109.5 . .
C14 C143 H14D 109.5 . .
C14 C143 H14E 109.5 . .
C14 C143 H14F 109.5 . .
H14D C143 H14E 109.5 . .
H14D C143 H14F 109.5 . .
H14E C143 H14F 109.5 . .
C13 C132 H13D 109.5 . .
C13 C132 H13E 109.5 . .
C13 C132 H13F 109.5 . .
H13D C132 H13E 109.5 . .
H13D C132 H13F 109.5 . .
H13E C132 H13F 109.5 . .
C13 C131 H13G 109.5 . .
C13 C131 H13H 109.5 . .
C13 C131 H13I 109.5 . .
H13G C131 H13H 109.5 . .
H13G C131 H13I 109.5 . .
H13H C131 H13I 109.5 . .
C14 C141 H14G 109.5 . .
C14 C141 H14H 109.5 . .
C14 C141 H14I 109.5 . .
H14G C141 H14H 109.5 . .
H14G C141 H14I 109.5 . .
H14H C141 H14I 109.5 . .

loop_
_geom_bond_atom_site_label_1
_geom_bond_atom_site_label_2
_geom_bond_distance
_geom_bond_site_symmetry_2
Zr1 S2 2.5063(7) .
Zr1 S1 2.4961(7) .
Zr1 C8 2.598(3) .
Zr1 C2 2.595(2) .
Zr1 C1 2.605(2) .
Zr1 C5 2.621(3) .
Zr1 C12 2.627(3) .
Zr1 C9 2.583(3) .
Zr1 C10 2.510(3) .
Zr1 C3 2.494(3) .
Zr1 C4 2.500(3) .
Zr1 C11 2.507(3) .
S2 P1 2.1139(10) .
S1 P1 2.1133(9) .
P1 P1 2.2593(14) 7_656
C8 H8 0.9500 .
C8 C12 1.401(4) .
C8 C9 1.428(4) .
C7 C5 1.524(4) .
C7 C72 1.534(4) .
C7 C73 1.543(4) .
C7 C71 1.530(4) .
C2 C1 1.409(4) .
C2 C6 1.532(4) .
C2 C3 1.406(4) .
C1 H1 0.9500 .
C1 C5 1.426(4) .
C6 C62 1.530(4) .
C6 C63 1.524(4) .
C6 C61 1.544(4) .
C5 C4 1.415(4) .
C12 C14 1.525(4) .
C12 C11 1.422(4) .
C9 C10 1.420(4) .
C9 C13 1.520(4) .
C10 H10 0.9500 .
C10 C11 1.410(4) .
C3 H3 0.9500 .
C3 C4 1.423(4) .
C13 C133 1.530(5) .
C13 C132 1.536(4) .
C13 C131 1.537(4) .
C4 H4 0.9500 .
C72 H72A 0.9800 .
C72 H72B 0.9800 .
C72 H72C 0.9800 .
C73 H73A 0.9800 .
C73 H73B 0.9800 .
C73 H73C 0.9800 .
C71 H71A 0.9800 .
C71 H71B 0.9800 .
C71 H71C 0.9800 .
C62 H62A 0.9800 .
C62 H62B 0.9800 .
C62 H62C 0.9800 .
C14 C142 1.533(4) .
C14 C143 1.533(4) .
C14 C141 1.543(4) .
C133 H13A 0.9800 .
C133 H13B 0.9800 .
C133 H13C 0.9800 .
C11 H11 0.9500 .
C63 H63A 0.9800 .
C63 H63B 0.9800 .
C63 H63C 0.9800 .
C61 H61A 0.9800 .
C61 H61B 0.9800 .
C61 H61C 0.9800 .
C142 H14A 0.9800 .
C142 H14B 0.9800 .
C142 H14C 0.9800 .
C143 H14D 0.9800 .
C143 H14E 0.9800 .
C143 H14F 0.9800 .
C132 H13D 0.9800 .
C132 H13E 0.9800 .
C132 H13F 0.9800 .
C131 H13G 0.9800 .
C131 H13H 0.9800 .
C131 H13I 0.9800 .
C141 H14G 0.9800 .
C141 H14H 0.9800 .
C141 H14I 0.9800 .

loop_
_geom_torsion_atom_site_label_1
_geom_torsion_atom_site_label_2
_geom_torsion_atom_site_label_3
_geom_torsion_atom_site_label_4
_geom_torsion
Zr1 C8 C12 C14 133.5(3)
Zr1 C8 C12 C11 -61.58(18)
Zr1 C8 C9 C10 64.60(18)
Zr1 C8 C9 C13 -131.4(3)
Zr1 C2 C1 C5 -66.83(18)
Zr1 C2 C6 C62 39.8(3)
Zr1 C2 C6 C63 -84.6(3)
Zr1 C2 C6 C61 157.6(2)
Zr1 C2 C3 C4 67.94(18)
Zr1 C1 C5 C7 130.7(3)
Zr1 C1 C5 C4 -61.96(17)
Zr1 C5 C4 C3 -67.92(18)
Zr1 C12 C14 C142 60.3(3)
Zr1 C12 C14 C143 -65.0(3)
Zr1 C12 C14 C141 178.0(2)
Zr1 C12 C11 C10 -68.51(19)
Zr1 C9 C10 C11 67.1(2)
Zr1 C9 C13 C133 -48.7(4)
Zr1 C9 C13 C132 -167.7(2)
Zr1 C9 C13 C131 74.9(4)
Zr1 C10 C11 C12 71.83(19)
Zr1 C3 C4 C5 71.67(18)
C8 C12 C14 C142 -41.4(4)
C8 C12 C14 C143 -166.7(3)
C8 C12 C14 C141 76.3(3)
C8 C12 C11 Zr1 64.23(19)
C8 C12 C11 C10 -4.3(3)
C8 C9 C10 Zr1 -67.08(18)
C8 C9 C10 C11 0.1(3)
C8 C9 C13 C133 52.8(4)
C8 C9 C13 C132 -66.1(4)
C8 C9 C13 C131 176.4(3)
C7 C5 C4 Zr1 -127.7(2)
C7 C5 C4 C3 164.4(2)
C2 C1 C5 Zr1 66.23(18)
C2 C1 C5 C7 -163.0(2)
C2 C1 C5 C4 4.3(3)
C2 C3 C4 Zr1 -70.81(19)
C2 C3 C4 C5 0.9(3)
C1 C2 C6 C62 141.1(3)
C1 C2 C6 C63 16.8(4)
C1 C2 C6 C61 -101.1(3)
C1 C2 C3 Zr1 -66.17(18)
C1 C2 C3 C4 1.8(3)
C1 C5 C4 Zr1 64.81(18)
C1 C5 C4 C3 -3.1(3)
C6 C2 C1 Zr1 -128.4(3)
C6 C2 C1 C5 164.8(2)
C6 C2 C3 Zr1 124.9(2)
C6 C2 C3 C4 -167.1(2)
C12 C8 C9 Zr1 -67.39(19)
C12 C8 C9 C10 -2.8(3)
C12 C8 C9 C13 161.2(3)
C9 C8 C12 Zr1 65.98(19)
C9 C8 C12 C14 -160.5(3)
C9 C8 C12 C11 4.4(3)
C9 C10 C11 Zr1 -69.2(2)
C9 C10 C11 C12 2.6(3)
C10 C9 C13 C133 -146.6(3)
C10 C9 C13 C132 94.4(3)
C10 C9 C13 C131 -23.0(4)
C3 C2 C1 Zr1 63.07(18)
C3 C2 C1 C5 -3.8(3)
C3 C2 C6 C62 -52.2(4)
C3 C2 C6 C63 -176.6(3)
C3 C2 C6 C61 65.6(3)
C13 C9 C10 Zr1 129.4(3)
C13 C9 C10 C11 -163.5(3)
C72 C7 C5 Zr1 79.7(3)
C72 C7 C5 C1 -21.7(4)
C72 C7 C5 C4 173.3(3)
C73 C7 C5 Zr1 -161.8(2)
C73 C7 C5 C1 96.8(3)
C73 C7 C5 C4 -68.2(3)
C71 C7 C5 Zr1 -44.1(3)
C71 C7 C5 C1 -145.5(3)
C71 C7 C5 C4 49.5(4)
C14 C12 C11 Zr1 -131.1(3)
C14 C12 C11 C10 160.4(3)
C11 C12 C14 C142 156.6(3)
C11 C12 C14 C143 31.3(4)
C11 C12 C14 C141 -85.7(3)
